data_7702674
loop_
_publ_author_name
'Aguilar-Mart\'inez, Martha'
'Saloma-Aguilar, Ricardo'
'Mac\'ias-Ruvalcaba, Norma'
'Cetina-Rosado, Ra\'ul'
'Navarrete-V\'azquez, Agustina'
'G\'omez-Vidales, Virginia'
'Zentella-Dehesa, Arturo'
'Toscano, Rub\'en A.'
'Hern\'andez-Ortega, Sim\'on'
'Fern\'andez-G., Juan M.'

_publ_section_title
;
 Synthesis, crystal structures, spectroscopic and electrochemical
 properties of homologous series of copper(II) complexes of Schiff bases
 derived from cycloalkylamines
;
_journal_issue 16
_journal_name_full 'Journal of the Chemical Society, Dalton Transactions'
_journal_page_first 2346
_journal_paper_doi 10.1039/b104892a
_journal_year 2001
_chemical_formula_sum 'C32 H32 Cu N2 O2'
_chemical_formula_weight 540.14
_chemical_name_common Cu-1,2-N-Cyclopentyl
_chemical_name_systematic
; 
bis-{(cyclopentyl)[2-oxo-1H-naphth-1-ylidene)methyl]-aminato}copper(II) (4)
;
_space_group_IT_number 14
_space_group_name_Hall '-P 2ybc'
_space_group_name_H-M_alt 'P 1 21/c 1'
_symmetry_cell_setting monoclinic
_symmetry_space_group_name_H-M 'P 1 21/c 1'
_atom_sites_solution_hydrogens geom
_atom_sites_solution_primary direct
_atom_sites_solution_secondary difmap
_audit_creation_method SHELXL-97
_cell_angle_alpha 90.00
_cell_angle_beta 91.17(2)
_cell_angle_gamma 90.00
_cell_formula_units_Z 4
_cell_length_a 12.316(2)
_cell_length_b 20.085(4)
_cell_length_c 10.531(2)
_cell_measurement_reflns_used 25
_cell_measurement_temperature 293(2)
_cell_measurement_theta_max 12.5
_cell_measurement_theta_min 5.0
_cell_volume 2604.5(8)
_computing_structure_refinement 'SHELXL-97 (Sheldrick, 1997)'
_computing_structure_solution 'SHELXS-97 (Sheldrick, 1990)'
_diffrn_ambient_temperature 293(2)
_diffrn_measured_fraction_theta_full 0.970
_diffrn_measured_fraction_theta_max 0.970
_diffrn_measurement_device_type 'Siemens P4/PC diffractometer'
_diffrn_measurement_method \q:2q
_diffrn_radiation_monochromator graphite
_diffrn_radiation_source 'fine-focus sealed tube'
_diffrn_radiation_type MoK\a
_diffrn_radiation_wavelength 0.71073
_diffrn_reflns_av_R_equivalents 0.0551
_diffrn_reflns_av_sigmaI/netI 0.1153
_diffrn_reflns_limit_h_max 14
_diffrn_reflns_limit_h_min -14
_diffrn_reflns_limit_k_max 0
_diffrn_reflns_limit_k_min -23
_diffrn_reflns_limit_l_max 12
_diffrn_reflns_limit_l_min 0
_diffrn_reflns_number 4856
_diffrn_reflns_theta_full 25.00
_diffrn_reflns_theta_max 25.00
_diffrn_reflns_theta_min 1.55
_diffrn_standards_decay_% <3
_diffrn_standards_interval_count 97
_diffrn_standards_number 3
_exptl_absorpt_coefficient_mu 0.871
_exptl_absorpt_correction_type none
_exptl_crystal_colour deep-red
_exptl_crystal_density_diffrn 1.378
_exptl_crystal_density_method 'not measured'
_exptl_crystal_description prism
_exptl_crystal_F_000 1132
_exptl_crystal_size_max 0.60
_exptl_crystal_size_mid 0.16
_exptl_crystal_size_min 0.16
_refine_diff_density_max 0.545
_refine_diff_density_min -0.408
_refine_diff_density_rms 0.119
_refine_ls_extinction_coef 0.0085(10)
_refine_ls_extinction_expression Fc^*^=kFc[1+0.001xFc^2^\l^3^/sin(2\q)]^-1/4^
_refine_ls_extinction_method SHELXL
_refine_ls_goodness_of_fit_ref 1.022
_refine_ls_hydrogen_treatment noref
_refine_ls_matrix_type full
_refine_ls_number_parameters 345
_refine_ls_number_reflns 4589
_refine_ls_number_restraints 0
_refine_ls_restrained_S_all 1.022
_refine_ls_R_factor_all 0.1387
_refine_ls_R_factor_gt 0.0675
_refine_ls_shift/su_max 0.017
_refine_ls_shift/su_mean 0.001
_refine_ls_structure_factor_coef Fsqd
_refine_ls_weighting_details 'w=1/[\s^2^(Fo^2^)+(0.0739P)^2^+0.0000P] where P=(Fo^2^+2Fc^2^)/3'
_refine_ls_weighting_scheme calc
_refine_ls_wR_factor_gt 0.1438
_refine_ls_wR_factor_ref 0.1877
_reflns_number_gt 2545
_reflns_number_total 4589
_reflns_threshold_expression >2sigma(I)
_cod_data_source_file b104892a.txt
_cod_data_source_block f749s
_cod_depositor_comments
;
The following automatic conversions were performed:

data item '_symmetry_cell_setting' value 'Monoclinic' was changed to
'monoclinic' in accordance with the
/home/saulius/struct/COD-crude-data/automatic-downloads/DataCite-retrospective/RSC/depositions/lib/dictionaries/cif_core.dic
dictionary named 'cif_core.dic' version 2.4.2 last updated on
2011-04-26.

data item '_refine_ls_weighting_scheme' value 'calc
w=1/[\s^2^(Fo^2^)+(0.0739P)^2^+0.0000P] where P=(Fo^2^+2Fc^2^)/3' was
changed to 'calc'. A new data item '_refine_ls_weighting_details' was
created with the value set to
'w=1/[\s^2^(Fo^2^)+(0.0739P)^2^+0.0000P] where P=(Fo^2^+2Fc^2^)/3'.

Automatic conversion script
Id: cif_fix_values 6909 2019-04-08 15:41:33Z antanas 
;
_cod_original_sg_symbol_H-M P21/c
_cod_database_code 7702674

loop_
_symmetry_equiv_pos_as_xyz
'x, y, z'
'-x, y+1/2, -z+1/2'
'-x, -y, -z'
'x, -y-1/2, z-1/2'

loop_
_atom_site_label
_atom_site_type_symbol
_atom_site_fract_x
_atom_site_fract_y
_atom_site_fract_z
_atom_site_U_iso_or_equiv
_atom_site_adp_type
_atom_site_occupancy
_atom_site_calc_flag
_atom_site_refinement_flags
Cu Cu 0.35816(7) 0.07613(4) 0.23141(7) 0.0448(3) Uani 1 d .
N1 N 0.4571(4) 0.1522(3) 0.2714(5) 0.0444(13) Uani 1 d .
O1 O 0.3957(4) 0.0768(3) 0.0594(4) 0.0562(12) Uani 1 d .
N1A N 0.2098(4) 0.0392(3) 0.2029(5) 0.0421(13) Uani 1 d .
O1A O 0.3719(4) 0.0370(2) 0.3947(4) 0.0494(12) Uani 1 d .
C1 C 0.5578(5) 0.1437(3) 0.0736(6) 0.0410(15) Uani 1 d .
C2 C 0.4852(6) 0.0998(3) 0.0107(6) 0.0465(16) Uani 1 d .
C3 C 0.5085(6) 0.0796(4) -0.1161(6) 0.0541(17) Uani 1 d .
H3 H 0.4584 0.0503 -0.1592 0.065 Uiso 1 d R
C4 C 0.5968(7) 0.1001(4) -0.1763(6) 0.0552(19) Uani 1 d .
H4 H 0.6085 0.0859 -0.2619 0.066 Uiso 1 d R
C5 C 0.7691(7) 0.1637(4) -0.1774(7) 0.059(2) Uani 1 d .
H5 H 0.7823 0.1473 -0.2613 0.071 Uiso 1 d R
C6 C 0.8410(7) 0.2057(5) -0.1222(9) 0.072(2) Uani 1 d .
H6 H 0.9037 0.2200 -0.1676 0.086 Uiso 1 d R
C7 C 0.8241(7) 0.2283(5) 0.0008(9) 0.074(2) Uani 1 d .
H7 H 0.8749 0.2584 0.0406 0.088 Uiso 1 d R
C8 C 0.7347(6) 0.2077(4) 0.0647(7) 0.060(2) Uani 1 d .
H8 H 0.7254 0.2215 0.1511 0.072 Uiso 1 d R
C9 C 0.6554(5) 0.1662(3) 0.0085(6) 0.0412(15) Uani 1 d .
C10 C 0.6744(6) 0.1431(3) -0.1159(6) 0.0474(16) Uani 1 d .
C11 C 0.5322(5) 0.1707(3) 0.1948(6) 0.0437(16) Uani 1 d .
H11 H 0.5764 0.2073 0.2234 0.052 Uiso 1 d R
C12 C 0.4403(6) 0.1933(4) 0.3859(6) 0.0481(17) Uani 1 d .
H12 H 0.4780 0.2347 0.3755 0.058 Uiso 1 d R
C13 C 0.4815(6) 0.1608(4) 0.5102(6) 0.0563(19) Uani 1 d .
H13A H 0.5473 0.1815 0.5407 0.068 Uiso 1 d R
H13B H 0.4952 0.1143 0.4966 0.068 Uiso 1 d R
C14 C 0.3906(8) 0.1703(4) 0.6032(7) 0.073(3) Uani 1 d .
H14A H 0.4192 0.1850 0.6839 0.088 Uiso 1 d R
H14B H 0.3517 0.1294 0.6153 0.088 Uiso 1 d R
C15 C 0.3164(7) 0.2223(4) 0.5446(7) 0.067(2) Uani 1 d .
H15A H 0.3428 0.2662 0.5633 0.080 Uiso 1 d R
H15B H 0.2438 0.2180 0.5752 0.080 Uiso 1 d R
C16 C 0.3205(6) 0.2081(4) 0.4048(7) 0.062(2) Uani 1 d .
H16A H 0.2765 0.1703 0.3821 0.074 Uiso 1 d R
H16B H 0.2974 0.2459 0.3555 0.074 Uiso 1 d R
C1A C 0.2016(5) -0.0198(3) 0.4072(6) 0.0395(14) Uani 1 d .
C2A C 0.3042(5) 0.0000(3) 0.4547(6) 0.0419(15) Uani 1 d .
C3A C 0.3375(6) -0.0219(4) 0.5796(6) 0.0546(19) Uani 1 d .
H3A H 0.4082 -0.0099 0.6119 0.065 Uiso 1 d R
C4A C 0.2711(6) -0.0594(4) 0.6508(6) 0.0537(19) Uani 1 d .
H4A H 0.2946 -0.0722 0.7348 0.064 Uiso 1 d R
C5A C 0.0981(7) -0.1199(4) 0.6822(7) 0.064(2) Uani 1 d .
H5A H 0.1219 -0.1321 0.7663 0.077 Uiso 1 d R
C6A C -0.0003(7) -0.1405(4) 0.6389(8) 0.067(2) Uani 1 d .
H6A H -0.0465 -0.1663 0.6922 0.080 Uiso 1 d R
C7A C -0.0333(7) -0.1232(4) 0.5164(8) 0.069(2) Uani 1 d .
H7A H -0.1018 -0.1392 0.4837 0.083 Uiso 1 d R
C8A C 0.0303(6) -0.0847(4) 0.4413(7) 0.063(2) Uani 1 d .
H8A H 0.0043 -0.0726 0.3579 0.076 Uiso 1 d R
C9A C 0.1319(5) -0.0613(3) 0.4830(6) 0.0441(16) Uani 1 d .
C10A C 0.1668(5) -0.0806(4) 0.6070(6) 0.0478(16) Uani 1 d .
C11A C 0.1619(5) 0.0041(3) 0.2870(6) 0.0419(15) Uani 1 d .
H11A H 0.0880 -0.0076 0.2664 0.050 Uiso 1 d R
C12A C 0.1456(6) 0.0536(4) 0.0864(6) 0.0508(18) Uani 1 d .
H12A H 0.0713 0.0429 0.1032 0.061 Uiso 1 d R
C13A C 0.1788(7) 0.0134(4) -0.0289(7) 0.063(2) Uani 1 d .
H13C H 0.1372 -0.0269 -0.0357 0.076 Uiso 1 d R
H13D H 0.2544 0.0020 -0.0211 0.076 Uiso 1 d R
C14A C 0.1582(11) 0.0572(6) -0.1409(8) 0.102(4) Uani 1 d .
H14C H 0.0982 0.0401 -0.1907 0.122 Uiso 1 d R
H14D H 0.2213 0.0578 -0.1930 0.122 Uiso 1 d R
C15A C 0.177(6) 0.1254(18) -0.098(3) 0.069(12) Uani 0.38(7) d P
H15C H 0.1241 0.1529 -0.1406 0.082 Uiso 0.38(7) d PR
H15D H 0.2484 0.1420 -0.1145 0.082 Uiso 0.38(7) d PR
C15B C 0.118(4) 0.1192(16) -0.0979(19) 0.074(8) Uani 0.62(7) d P
H15E H 0.0407 0.1192 -0.1071 0.089 Uiso 0.62(7) d PR
H15F H 0.1468 0.1555 -0.1463 0.089 Uiso 0.62(7) d PR
C16A C 0.1486(7) 0.1255(4) 0.0420(7) 0.062(2) Uani 1 d .
H16C H 0.2171 0.1453 0.0656 0.074 Uiso 1 d R
H16D H 0.0913 0.1511 0.0785 0.074 Uiso 1 d R

loop_
_atom_site_aniso_label
_atom_site_aniso_U_11
_atom_site_aniso_U_22
_atom_site_aniso_U_33
_atom_site_aniso_U_23
_atom_site_aniso_U_13
_atom_site_aniso_U_12
Cu 0.0421(4) 0.0512(5) 0.0410(4) -0.0002(4) -0.0040(3) -0.0100(4)
N1 0.042(3) 0.055(4) 0.036(3) -0.001(2) -0.003(2) -0.006(3)
O1 0.056(3) 0.066(3) 0.046(2) -0.005(3) -0.002(2) -0.018(3)
N1A 0.040(3) 0.051(3) 0.035(3) 0.005(2) -0.008(2) -0.005(3)
O1A 0.043(3) 0.062(3) 0.043(2) 0.004(2) -0.010(2) -0.009(2)
C1 0.041(4) 0.043(4) 0.039(3) 0.008(3) -0.005(3) 0.001(3)
C2 0.050(4) 0.050(4) 0.039(3) 0.004(3) -0.004(3) -0.002(3)
C3 0.063(4) 0.060(4) 0.039(3) -0.006(3) -0.004(3) -0.003(4)
C4 0.076(5) 0.053(4) 0.036(3) 0.001(3) 0.007(3) 0.011(4)
C5 0.073(5) 0.048(4) 0.058(4) 0.012(4) 0.025(4) 0.005(4)
C6 0.064(6) 0.063(6) 0.090(6) 0.010(5) 0.032(5) -0.005(4)
C7 0.063(5) 0.072(6) 0.087(6) 0.009(5) 0.007(5) -0.019(5)
C8 0.054(5) 0.072(5) 0.053(4) 0.000(4) 0.000(3) -0.009(4)
C9 0.048(4) 0.038(4) 0.037(3) 0.006(3) 0.001(3) 0.000(3)
C10 0.049(4) 0.041(4) 0.053(4) 0.009(3) 0.004(3) 0.012(3)
C11 0.043(4) 0.041(4) 0.047(4) 0.002(3) -0.008(3) -0.005(3)
C12 0.048(4) 0.048(4) 0.048(4) -0.005(3) 0.005(3) -0.005(3)
C13 0.060(5) 0.065(5) 0.043(4) -0.019(3) -0.012(3) 0.004(4)
C14 0.119(8) 0.061(5) 0.040(4) -0.011(4) 0.011(4) 0.012(5)
C15 0.073(6) 0.062(5) 0.065(5) -0.013(4) 0.007(4) 0.000(4)
C16 0.058(5) 0.068(5) 0.058(4) -0.011(4) -0.007(4) 0.013(4)
C1A 0.038(3) 0.039(4) 0.041(3) 0.001(3) 0.000(3) 0.001(3)
C2A 0.048(4) 0.042(4) 0.036(3) -0.003(3) -0.002(3) 0.001(3)
C3A 0.064(5) 0.064(5) 0.036(3) -0.003(3) -0.004(3) 0.009(4)
C4A 0.059(5) 0.061(5) 0.041(4) 0.011(3) -0.001(3) 0.018(4)
C5A 0.077(6) 0.066(5) 0.049(4) 0.012(4) 0.012(4) 0.014(5)
C6A 0.073(6) 0.059(5) 0.068(5) 0.016(4) 0.020(4) -0.002(4)
C7A 0.051(5) 0.069(6) 0.088(6) 0.002(5) 0.010(4) -0.014(4)
C8A 0.054(4) 0.074(6) 0.062(4) 0.015(4) 0.003(3) -0.018(4)
C9A 0.045(4) 0.040(4) 0.047(4) -0.002(3) 0.004(3) 0.008(3)
C10A 0.054(4) 0.044(4) 0.046(3) 0.005(3) 0.007(3) 0.015(4)
C11A 0.033(3) 0.050(4) 0.042(3) 0.009(3) -0.004(3) -0.007(3)
C12A 0.048(4) 0.058(5) 0.046(4) 0.012(3) -0.013(3) -0.006(3)
C13A 0.074(5) 0.058(5) 0.057(4) 0.004(4) -0.024(4) -0.013(4)
C14A 0.150(11) 0.099(8) 0.055(5) 0.007(5) -0.035(6) 0.008(8)
C15A 0.07(3) 0.065(16) 0.074(16) 0.026(12) 0.035(18) -0.016(18)
C15B 0.074(17) 0.089(15) 0.059(9) 0.036(9) 0.015(11) 0.023(14)
C16A 0.067(5) 0.065(5) 0.053(4) 0.010(4) -0.004(4) 0.008(4)

loop_
_atom_type_symbol
_atom_type_description
_atom_type_scat_dispersion_real
_atom_type_scat_dispersion_imag
_atom_type_scat_source
C C 0.0033 0.0016 'International Tables Vol C Tables 4.2.6.8 and 6.1.1.4'
H H 0.0000 0.0000 'International Tables Vol C Tables 4.2.6.8 and 6.1.1.4'
N N 0.0061 0.0033 'International Tables Vol C Tables 4.2.6.8 and 6.1.1.4'
O O 0.0106 0.0060 'International Tables Vol C Tables 4.2.6.8 and 6.1.1.4'
Cu Cu 0.3201 1.2651 'International Tables Vol C Tables 4.2.6.8 and 6.1.1.4'

loop_
_geom_angle_atom_site_label_1
_geom_angle_atom_site_label_2
_geom_angle_atom_site_label_3
_geom_angle
O1 Cu O1A 149.2(2)
O1 Cu N1A 95.8(2)
O1A Cu N1A 92.7(2)
O1 Cu N1 92.1(2)
O1A Cu N1 94.8(2)
N1A Cu N1 150.8(2)
C11 N1 C12 117.5(6)
C11 N1 Cu 122.0(5)
C12 N1 Cu 120.3(4)
C2 O1 Cu 127.3(4)
C11A N1A C12A 115.8(5)
C11A N1A Cu 122.2(4)
C12A N1A Cu 121.9(4)
C2A O1A Cu 129.5(4)
C2 C1 C11 120.5(6)
C2 C1 C9 119.4(6)
C11 C1 C9 119.9(6)
O1 C2 C1 124.5(6)
O1 C2 C3 116.9(6)
C1 C2 C3 118.6(6)
C4 C3 C2 122.5(7)
C3 C4 C10 121.3(6)
C6 C5 C10 122.0(7)
C5 C6 C7 119.7(7)
C8 C7 C6 119.9(8)
C7 C8 C9 122.1(7)
C8 C9 C10 117.3(6)
C8 C9 C1 123.7(6)
C10 C9 C1 118.9(6)
C5 C10 C9 118.9(7)
C5 C10 C4 121.8(7)
C9 C10 C4 119.3(6)
N1 C11 C1 128.5(6)
N1 C12 C16 111.6(6)
N1 C12 C13 114.0(6)
C16 C12 C13 106.0(6)
C14 C13 C12 105.1(6)
C15 C14 C13 105.8(6)
C16 C15 C14 103.8(6)
C15 C16 C12 102.6(6)
C2A C1A C11A 120.5(6)
C2A C1A C9A 120.4(6)
C11A C1A C9A 119.0(6)
O1A C2A C1A 124.9(6)
O1A C2A C3A 116.7(6)
C1A C2A C3A 118.4(6)
C4A C3A C2A 120.9(7)
C3A C4A C10A 122.7(6)
C6A C5A C10A 121.7(7)
C5A C6A C7A 118.7(7)
C8A C7A C6A 121.3(8)
C7A C8A C9A 122.0(7)
C8A C9A C10A 116.7(6)
C8A C9A C1A 123.9(6)
C10A C9A C1A 119.5(6)
C5A C10A C9A 119.6(7)
C5A C10A C4A 122.2(6)
C9A C10A C4A 118.1(6)
N1A C11A C1A 129.9(6)
N1A C12A C16A 115.3(6)
N1A C12A C13A 114.3(6)
C16A C12A C13A 104.5(6)
C14A C13A C12A 105.9(8)
C15B C14A C15A 29.4(13)
C15B C14A C13A 108.7(11)
C15A C14A C13A 106.5(18)
C15B C15A C14A 72(4)
C15B C15A C16A 76(4)
C14A C15A C16A 105.4(17)
C15A C15B C14A 79(4)
C15A C15B C16A 76(4)
C14A C15B C16A 107.7(12)
C15A C16A C12A 107.7(16)
C15A C16A C15B 27.9(13)
C12A C16A C15B 102.2(14)

loop_
_geom_bond_atom_site_label_1
_geom_bond_atom_site_label_2
_geom_bond_distance
Cu O1 1.878(4)
Cu O1A 1.895(4)
Cu N1A 1.989(5)
Cu N1 1.993(6)
N1 C11 1.294(8)
N1 C12 1.478(8)
O1 C2 1.310(8)
N1A C11A 1.286(8)
N1A C12A 1.475(8)
O1A C2A 1.291(8)
C1 C2 1.411(9)
C1 C11 1.428(9)
C1 C9 1.467(9)
C2 C3 1.430(9)
C3 C4 1.335(10)
C4 C10 1.427(11)
C5 C6 1.347(12)
C5 C10 1.409(10)
C6 C7 1.393(12)
C7 C8 1.366(11)
C8 C9 1.406(10)
C9 C10 1.414(9)
C12 C16 1.522(10)
C12 C13 1.540(10)
C13 C14 1.515(11)
C14 C15 1.510(12)
C15 C16 1.501(10)
C1A C2A 1.406(9)
C1A C11A 1.430(8)
C1A C9A 1.448(9)
C2A C3A 1.439(9)
C3A C4A 1.350(10)
C4A C10A 1.421(10)
C5A C6A 1.351(12)
C5A C10A 1.412(11)
C6A C7A 1.389(12)
C7A C8A 1.365(11)
C8A C9A 1.399(10)
C9A C10A 1.420(9)
C12A C16A 1.518(11)
C12A C13A 1.522(11)
C13A C14A 1.489(11)
C14A C15B 1.42(2)
C14A C15A 1.46(4)
C15A C15B 0.73(3)
C15A C16A 1.52(3)
C15B C16A 1.52(2)

loop_
_geom_torsion_atom_site_label_1
_geom_torsion_atom_site_label_2
_geom_torsion_atom_site_label_3
_geom_torsion_atom_site_label_4
_geom_torsion
O1 Cu N1 C11 -15.7(5)
O1A Cu N1 C11 134.2(5)
N1A Cu N1 C11 -121.5(6)
O1 Cu N1 C12 158.8(5)
O1A Cu N1 C12 -51.2(5)
N1A Cu N1 C12 53.0(7)
O1A Cu O1 C2 -78.8(8)
N1A Cu O1 C2 176.0(6)
N1 Cu O1 C2 24.1(6)
O1 Cu N1A C11A 151.6(6)
O1A Cu N1A C11A 1.2(6)
N1 Cu N1A C11A -103.5(6)
O1 Cu N1A C12A -31.8(5)
O1A Cu N1A C12A 177.9(5)
N1 Cu N1A C12A 73.1(7)
O1 Cu O1A C2A -105.2(6)
N1A Cu O1A C2A 0.8(6)
N1 Cu O1A C2A 152.5(6)
Cu O1 C2 C1 -17.3(10)
Cu O1 C2 C3 164.0(5)
C11 C1 C2 O1 -5.2(10)
C9 C1 C2 O1 -179.7(6)
C11 C1 C2 C3 173.4(6)
C9 C1 C2 C3 -1.1(10)
O1 C2 C3 C4 179.5(7)
C1 C2 C3 C4 0.8(11)
C2 C3 C4 C10 0.9(12)
C10 C5 C6 C7 2.0(13)
C5 C6 C7 C8 0.0(14)
C6 C7 C8 C9 -2.7(13)
C7 C8 C9 C10 3.3(11)
C7 C8 C9 C1 -179.3(7)
C2 C1 C9 C8 -177.5(7)
C11 C1 C9 C8 8.0(10)
C2 C1 C9 C10 -0.2(9)
C11 C1 C9 C10 -174.7(6)
C6 C5 C10 C9 -1.2(11)
C6 C5 C10 C4 178.1(8)
C8 C9 C10 C5 -1.4(10)
C1 C9 C10 C5 -178.9(6)
C8 C9 C10 C4 179.3(6)
C1 C9 C10 C4 1.8(9)
C3 C4 C10 C5 178.5(7)
C3 C4 C10 C9 -2.2(11)
C12 N1 C11 C1 -173.8(6)
Cu N1 C11 C1 0.9(9)
C2 C1 C11 N1 13.5(11)
C9 C1 C11 N1 -172.1(6)
C11 N1 C12 C16 133.0(7)
Cu N1 C12 C16 -41.8(8)
C11 N1 C12 C13 -107.0(7)
Cu N1 C12 C13 78.2(7)
N1 C12 C13 C14 -133.7(6)
C16 C12 C13 C14 -10.5(8)
C12 C13 C14 C15 -14.9(8)
C13 C14 C15 C16 35.3(9)
C14 C15 C16 C12 -41.2(9)
N1 C12 C16 C15 156.6(6)
C13 C12 C16 C15 32.0(8)
Cu O1A C2A C1A 0.4(10)
Cu O1A C2A C3A -179.3(5)
C11A C1A C2A O1A -3.7(10)
C9A C1A C2A O1A -179.8(6)
C11A C1A C2A C3A 176.1(6)
C9A C1A C2A C3A -0.1(9)
O1A C2A C3A C4A 178.4(7)
C1A C2A C3A C4A -1.4(10)
C2A C3A C4A C10A 1.4(11)
C10A C5A C6A C7A 1.0(13)
C5A C6A C7A C8A -1.7(14)
C6A C7A C8A C9A 0.6(14)
C7A C8A C9A C10A 1.1(12)
C7A C8A C9A C1A -179.3(7)
C2A C1A C9A C8A -178.0(7)
C11A C1A C9A C8A 5.7(10)
C2A C1A C9A C10A 1.5(9)
C11A C1A C9A C10A -174.7(6)
C6A C5A C10A C9A 0.7(12)
C6A C5A C10A C4A -179.1(8)
C8A C9A C10A C5A -1.8(10)
C1A C9A C10A C5A 178.7(7)
C8A C9A C10A C4A 178.0(7)
C1A C9A C10A C4A -1.6(9)
C3A C4A C10A C5A 179.9(7)
C3A C4A C10A C9A 0.1(11)
C12A N1A C11A C1A 178.3(7)
Cu N1A C11A C1A -4.9(10)
C2A C1A C11A N1A 6.3(11)
C9A C1A C11A N1A -177.5(7)
C11A N1A C12A C16A 133.8(7)
Cu N1A C12A C16A -43.1(8)
C11A N1A C12A C13A -105.1(7)
Cu N1A C12A C13A 78.1(7)
N1A C12A C13A C14A -147.9(8)
C16A C12A C13A C14A -21.0(9)
C12A C13A C14A C15B 1(2)
C12A C13A C14A C15A 32(3)
C13A C14A C15A C15B -99(5)
C15B C14A C15A C16A 69(3)
C13A C14A C15A C16A -30(4)
C16A C15A C15B C14A -111.7(9)
C14A C15A C15B C16A 111.7(9)
C13A C14A C15B C15A 91(5)
C15A C14A C15B C16A -71(4)
C13A C14A C15B C16A 19(3)
C15B C15A C16A C12A 83(5)
C14A C15A C16A C12A 16(5)
C14A C15A C16A C15B -66(3)
N1A C12A C16A C15A 129(3)
C13A C12A C16A C15A 3(3)
N1A C12A C16A C15B 157.7(17)
C13A C12A C16A C15B 31.4(18)
C14A C15B C16A C15A 73(4)
C15A C15B C16A C12A -105(5)
C14A C15B C16A C12A -32(3)
